data_4104724
loop_
_publ_author_name
'Colin T. Carver'
'Diego Benitez'
'Kevin L. Miller'
'Bryan N. Williams'
'Ekaterina Tkatchouk'
'William A. Goddard'
'Paula L. Diaconescu'

_publ_section_title
;
 Reactions of Group III Biheterocyclic Complexes
;
_journal_name_full 'Journal of the American Chemical Society'
_journal_page_first 10269
_journal_page_last 10278
_journal_paper_doi 10.1021/ja902794w
_journal_volume 131
_journal_year 2009
_chemical_formula_moiety 'C42 H55 Fe N4 Sc Si2'
_chemical_formula_sum 'C42 H55 Fe N4 Sc Si2'
_chemical_formula_weight 772.89
_chemical_name_systematic
; 
 ? 
;
_space_group_IT_number 14
_symmetry_cell_setting monoclinic
_symmetry_space_group_name_Hall '-P 2ybc'
_symmetry_space_group_name_H-M 'P 1 21/c 1'
_atom_sites_solution_hydrogens geom
_atom_sites_solution_primary direct
_atom_sites_solution_secondary difmap
_audit_creation_method SHELXL-97
_cell_angle_alpha 90.00
_cell_angle_beta 110.935(2)
_cell_angle_gamma 90.00
_cell_formula_units_Z 4
_cell_length_a 11.5417(17)
_cell_length_b 33.162(5)
_cell_length_c 11.1501(17)
_cell_measurement_reflns_used 1949
_cell_measurement_temperature 100(2)
_cell_measurement_theta_max 20.25
_cell_measurement_theta_min 3.83
_cell_volume 3985.9(10)
_computing_cell_refinement 'Bruker APEX11'
_computing_data_collection 'Bruker APEX11'
_computing_data_reduction 'Bruker SAINT'
_computing_molecular_graphics 'Bruker SHELXTL'
_computing_publication_material 'Bruker SHELXTL'
_computing_structure_refinement 'SHELXL-97 (Sheldrick, 1997)'
_computing_structure_solution 'SHELXS-97 (Sheldrick, 1990)'
_diffrn_ambient_temperature 100(2)
_diffrn_measured_fraction_theta_full 0.996
_diffrn_measured_fraction_theta_max 0.995
_diffrn_measurement_device_type 'CCD area detector'
_diffrn_measurement_method 'phi and omega scans'
_diffrn_radiation_monochromator graphite
_diffrn_radiation_source 'fine-focus sealed tube'
_diffrn_radiation_type MoK\a
_diffrn_radiation_wavelength 0.71073
_diffrn_reflns_av_R_equivalents 0.1188
_diffrn_reflns_av_sigmaI/netI 0.1191
_diffrn_reflns_limit_h_max 14
_diffrn_reflns_limit_h_min -14
_diffrn_reflns_limit_k_max 41
_diffrn_reflns_limit_k_min -41
_diffrn_reflns_limit_l_max 13
_diffrn_reflns_limit_l_min -13
_diffrn_reflns_number 31020
_diffrn_reflns_theta_full 25.00
_diffrn_reflns_theta_max 26.43
_diffrn_reflns_theta_min 3.78
_exptl_absorpt_coefficient_mu 0.629
_exptl_absorpt_correction_T_max 0.97
_exptl_absorpt_correction_T_min 0.92
_exptl_absorpt_correction_type multi-scan
_exptl_absorpt_process_details 'Sadabs (Bruker)'
_exptl_crystal_colour green
_exptl_crystal_density_diffrn 1.288
_exptl_crystal_description block
_exptl_crystal_F_000 1640
_exptl_crystal_size_max 0.10
_exptl_crystal_size_mid 0.08
_exptl_crystal_size_min 0.06
_refine_diff_density_max 1.650
_refine_diff_density_min -0.686
_refine_diff_density_rms 0.098
_refine_ls_extinction_method none
_refine_ls_goodness_of_fit_ref 1.036
_refine_ls_hydrogen_treatment constr
_refine_ls_matrix_type full
_refine_ls_number_parameters 475
_refine_ls_number_reflns 8153
_refine_ls_number_restraints 1
_refine_ls_restrained_S_all 1.036
_refine_ls_R_factor_all 0.1560
_refine_ls_R_factor_gt 0.0843
_refine_ls_shift/su_max 0.004
_refine_ls_shift/su_mean 0.000
_refine_ls_structure_factor_coef Fsqd
_refine_ls_weighting_details 'calc w=1/[\s^2^(Fo^2^)+(0.1020P)^2^+6.4443P] where P=(Fo^2^+2Fc^2^)/3'
_refine_ls_weighting_scheme calc
_refine_ls_wR_factor_gt 0.1983
_refine_ls_wR_factor_ref 0.2331
_reflns_number_gt 4562
_reflns_number_total 8153
_reflns_threshold_expression >2sigma(I)
_cod_data_source_file ja902794w_si_002_4.cif
_cod_data_source_block 7Sc-qn-iqn
_cod_database_code 4104724

loop_
_symmetry_equiv_pos_as_xyz
'x, y, z'
'-x, y+1/2, -z+1/2'
'-x, -y, -z'
'x, -y-1/2, z-1/2'

loop_
_atom_site_label
_atom_site_type_symbol
_atom_site_fract_x
_atom_site_fract_y
_atom_site_fract_z
_atom_site_U_iso_or_equiv
_atom_site_adp_type
_atom_site_occupancy
_atom_site_symmetry_multiplicity
_atom_site_calc_flag
_atom_site_refinement_flags
_atom_site_disorder_assembly
_atom_site_disorder_group
Sc1 Sc 0.86807(10) 0.11863(3) 0.76986(10) 0.0266(3) Uani 1 1 d . A .
Fe1 Fe 1.13014(8) 0.11150(3) 1.01263(8) 0.0332(3) Uani 1 1 d . A .
Si1 Si 1.0215(2) 0.17712(7) 0.6112(2) 0.0317(5) Uani 0.75 1 d P A 1
Si1A Si 1.0094(6) 0.1492(2) 0.5657(6) 0.0286(14) Uani 0.25 1 d P A 2
Si2 Si 0.71192(19) 0.09725(7) 0.9813(2) 0.0339(5) Uani 0.90 1 d P A 3
Si2A Si 0.7135(14) 0.0686(5) 0.9373(15) 0.025(3) Uiso 0.10 1 d P A 4
N1 N 1.0121(4) 0.14413(14) 0.7276(4) 0.0309(11) Uani 1 1 d . . .
N2 N 0.8393(4) 0.10035(14) 0.9333(4) 0.0289(11) Uani 1 1 d . . .
N3 N 0.7349(4) 0.16829(14) 0.7115(5) 0.0322(8) Uani 1 1 d . . .
N4 N 0.7153(4) 0.09492(14) 0.6000(5) 0.0322(8) Uani 1 1 d . . .
C1 C 0.9197(7) 0.0419(2) 0.7013(7) 0.056(2) Uani 1 1 d . . .
H1A H 0.9790 0.0195 0.7246 0.084 Uiso 1 1 calc R A .
H1B H 0.8998 0.0499 0.7763 0.084 Uiso 1 1 calc R . .
H1C H 0.9562 0.0648 0.6721 0.084 Uiso 1 1 calc R . .
C2 C 0.8034(6) 0.02876(19) 0.5955(6) 0.0383(9) Uani 1 1 d . A .
C3 C 0.7939(7) -0.00901(19) 0.5412(6) 0.0418(16) Uani 1 1 d . . .
H3A H 0.8620 -0.0271 0.5717 0.050 Uiso 1 1 calc R A .
C4 C 0.6840(7) -0.0213(2) 0.4405(7) 0.0472(17) Uani 1 1 d . A .
H4A H 0.6787 -0.0473 0.4030 0.057 Uiso 1 1 calc R . .
C5 C 0.5873(7) 0.0045(2) 0.3989(7) 0.0499(18) Uani 1 1 d . . .
H5A H 0.5123 -0.0041 0.3343 0.060 Uiso 1 1 calc R A .
C6 C 0.5944(6) 0.04376(19) 0.4486(6) 0.0383(9) Uani 1 1 d . A .
C7 C 0.7028(6) 0.05652(18) 0.5464(6) 0.0328(14) Uani 1 1 d . A .
C8 C 0.4918(6) 0.07086(18) 0.4073(6) 0.0383(9) Uani 1 1 d . . .
H8A H 0.4149 0.0624 0.3458 0.046 Uiso 1 1 calc R A .
C9 C 0.5044(6) 0.10860(19) 0.4558(6) 0.0392(15) Uani 1 1 d . A .
H9A H 0.4355 0.1264 0.4279 0.047 Uiso 1 1 calc R . .
C10 C 0.6192(5) 0.12233(17) 0.5483(5) 0.0297(13) Uani 1 1 d . A .
C11 C 0.6324(6) 0.16174(18) 0.6005(6) 0.0331(14) Uani 1 1 d . A .
C12 C 0.5550(6) 0.19682(18) 0.5375(6) 0.0374(11) Uani 1 1 d . . .
C13 C 0.4853(6) 0.1989(2) 0.4074(7) 0.0484(18) Uani 1 1 d . A .
H13A H 0.4855 0.1768 0.3529 0.058 Uiso 1 1 calc R . .
C14 C 0.4142(8) 0.2335(2) 0.3555(7) 0.062(2) Uani 1 1 d . . .
H14A H 0.3627 0.2344 0.2674 0.074 Uiso 1 1 calc R A .
C15 C 0.4204(8) 0.2665(2) 0.4352(8) 0.062(2) Uani 1 1 d . A .
H15A H 0.3717 0.2897 0.4011 0.074 Uiso 1 1 calc R . .
C16 C 0.4963(7) 0.26581(19) 0.5627(7) 0.0455(17) Uani 1 1 d . . .
H16A H 0.5049 0.2893 0.6140 0.055 Uiso 1 1 calc R A .
C17 C 0.5604(6) 0.23083(18) 0.6161(6) 0.0374(11) Uani 1 1 d . A .
C18 C 0.6386(7) 0.2286(2) 0.7548(7) 0.0529(14) Uani 1 1 d . . .
H18A H 0.6700 0.2559 0.7854 0.063 Uiso 1 1 calc R A .
H18B H 0.5864 0.2197 0.8036 0.063 Uiso 1 1 calc R . .
C19 C 0.7433(7) 0.2013(2) 0.7820(7) 0.0529(14) Uani 1 1 d . A .
C20 C 0.8547(6) 0.2085(2) 0.8956(7) 0.0475(17) Uani 1 1 d . . .
H20A H 0.9170 0.1878 0.9004 0.071 Uiso 1 1 calc R A .
H20B H 0.8332 0.2072 0.9730 0.071 Uiso 1 1 calc R . .
H20C H 0.8884 0.2352 0.8895 0.071 Uiso 1 1 calc R . .
C21 C 1.1169(5) 0.13755(18) 0.8360(6) 0.0332(14) Uani 1 1 d . A .
C22 C 1.1713(6) 0.1643(2) 0.9416(7) 0.0441(12) Uani 1 1 d . . .
H22A H 1.1388 0.1915 0.9517 0.053 Uiso 1 1 calc R A .
C23 C 1.2817(6) 0.1457(2) 1.0306(7) 0.0441(12) Uani 1 1 d . A .
H23A H 1.3396 0.1580 1.1118 0.053 Uiso 1 1 calc R . .
C24 C 1.2944(6) 0.1079(2) 0.9820(7) 0.0448(17) Uani 1 1 d . . .
H24A H 1.3624 0.0882 1.0242 0.054 Uiso 1 1 calc R A .
C25 C 1.1944(5) 0.10135(19) 0.8647(6) 0.0374(15) Uani 1 1 d . A .
H25A H 1.1800 0.0765 0.8106 0.045 Uiso 1 1 calc R . .
C26 C 0.9594(5) 0.09640(18) 1.0266(5) 0.0311(13) Uani 1 1 d . A .
C27 C 1.0265(6) 0.1249(2) 1.1232(5) 0.0389(15) Uani 1 1 d . . .
H27A H 0.9969 0.1523 1.1363 0.047 Uiso 1 1 calc R A .
C28 C 1.1416(6) 0.1069(2) 1.1990(6) 0.0436(17) Uani 1 1 d . A .
H28A H 1.2066 0.1199 1.2741 0.052 Uiso 1 1 calc R . .
C29 C 1.1502(6) 0.0686(2) 1.1512(6) 0.0394(16) Uani 1 1 d . . .
H29A H 1.2212 0.0494 1.1861 0.047 Uiso 1 1 calc R A .
C30 C 1.0403(5) 0.06188(19) 1.0445(6) 0.0341(14) Uani 1 1 d . A .
H30A H 1.0210 0.0370 0.9904 0.041 Uiso 1 1 calc R . .
C31 C 1.0528(10) 0.2306(3) 0.6704(9) 0.045(2) Uani 0.75 1 d P A 1
H31A H 0.9993 0.2375 0.7186 0.067 Uiso 0.75 1 calc PR A 1
H31B H 1.0355 0.2488 0.5970 0.067 Uiso 0.75 1 calc PR A 1
H31C H 1.1399 0.2332 0.7265 0.067 Uiso 0.75 1 calc PR A 1
C32 C 0.8671(12) 0.1768(3) 0.4767(12) 0.042(3) Uani 0.75 1 d P A 1
H32A H 0.8066 0.1623 0.5039 0.064 Uiso 0.75 1 calc PR A 1
H32B H 0.8749 0.1633 0.4017 0.064 Uiso 0.75 1 calc PR A 1
H32C H 0.8389 0.2046 0.4541 0.064 Uiso 0.75 1 calc PR A 1
C33 C 1.1464(8) 0.1619(3) 0.5460(8) 0.0391(14) Uani 0.75 1 d P A 1
C34 C 1.2715(12) 0.1668(3) 0.6398(12) 0.0391(14) Uani 0.75 1 d P A 1
H34A H 1.2734 0.1579 0.7243 0.059 Uiso 0.75 1 calc PR A 1
H34B H 1.2957 0.1952 0.6442 0.059 Uiso 0.75 1 calc PR A 1
H34C H 1.3295 0.1505 0.6141 0.059 Uiso 0.75 1 calc PR A 1
C35 C 1.1367(9) 0.1882(3) 0.4289(9) 0.0391(14) Uani 0.75 1 d P A 1
H35A H 1.0492 0.1934 0.3786 0.059 Uiso 0.75 1 calc PR A 1
H35B H 1.1751 0.1740 0.3754 0.059 Uiso 0.75 1 calc PR A 1
H35C H 1.1798 0.2138 0.4582 0.059 Uiso 0.75 1 calc PR A 1
C36 C 1.1287(10) 0.1169(3) 0.5085(9) 0.050(2) Uani 0.75 1 d P A 1
H36A H 1.0619 0.1057 0.5331 0.075 Uiso 0.75 1 calc PR A 1
H36B H 1.2059 0.1023 0.5531 0.075 Uiso 0.75 1 calc PR A 1
H36C H 1.1071 0.1143 0.4155 0.075 Uiso 0.75 1 calc PR A 1
C31A C 1.033(3) 0.1024(8) 0.489(3) 0.063(9) Uani 0.25 1 d P A 2
H31D H 1.1002 0.0868 0.5509 0.094 Uiso 0.25 1 calc PR A 2
H31E H 1.0549 0.1090 0.4145 0.094 Uiso 0.25 1 calc PR A 2
H31F H 0.9564 0.0865 0.4621 0.094 Uiso 0.25 1 calc PR A 2
C32A C 0.859(3) 0.1640(8) 0.466(4) 0.019(7) Uiso 0.25 1 d P A 2
H32D H 0.8244 0.1440 0.3978 0.028 Uiso 0.25 1 calc PR A 2
H32E H 0.8625 0.1904 0.4279 0.028 Uiso 0.25 1 calc PR A 2
H32F H 0.8053 0.1659 0.5174 0.028 Uiso 0.25 1 calc PR A 2
C33A C 1.133(2) 0.1874(8) 0.570(2) 0.031(5) Uiso 0.25 1 d P A 2
C34A C 1.111(4) 0.2031(11) 0.426(4) 0.064(12) Uiso 0.25 1 d P A 2
H34D H 1.0795 0.1808 0.3652 0.096 Uiso 0.25 1 calc PR A 2
H34E H 1.1897 0.2127 0.4216 0.096 Uiso 0.25 1 calc PR A 2
H34F H 1.0506 0.2251 0.4040 0.096 Uiso 0.25 1 calc PR A 2
C35A C 1.120(3) 0.2291(10) 0.637(3) 0.053(8) Uani 0.25 1 d P A 2
H35D H 1.0647 0.2252 0.6854 0.080 Uiso 0.25 1 calc PR A 2
H35E H 1.0842 0.2496 0.5703 0.080 Uiso 0.25 1 calc PR A 2
H35F H 1.2013 0.2380 0.6946 0.080 Uiso 0.25 1 calc PR A 2
C36A C 1.283(5) 0.1775(12) 0.660(5) 0.066(14) Uiso 0.25 1 d P A 2
H36D H 1.3020 0.1887 0.7467 0.098 Uiso 0.25 1 calc PR A 2
H36E H 1.3374 0.1898 0.6204 0.098 Uiso 0.25 1 calc PR A 2
H36F H 1.2960 0.1483 0.6663 0.098 Uiso 0.25 1 calc PR A 2
C37 C 0.5720(12) 0.0972(5) 0.8301(15) 0.066(4) Uani 0.90 1 d P A 3
H37A H 0.5979 0.1013 0.7562 0.099 Uiso 0.90 1 calc PR A 3
H37B H 0.5161 0.1191 0.8334 0.099 Uiso 0.90 1 calc PR A 3
H37C H 0.5289 0.0713 0.8214 0.099 Uiso 0.90 1 calc PR A 3
C38 C 0.7041(9) 0.1420(3) 1.0851(9) 0.066(3) Uani 0.90 1 d P A 3
H38A H 0.7507 0.1646 1.0684 0.099 Uiso 0.90 1 calc PR A 3
H38B H 0.7402 0.1344 1.1759 0.099 Uiso 0.90 1 calc PR A 3
H38C H 0.6173 0.1499 1.0645 0.099 Uiso 0.90 1 calc PR A 3
C39 C 0.7154(6) 0.0504(2) 1.0785(7) 0.0443(19) Uani 0.90 1 d P A 3
C40 C 0.7370(7) 0.0135(2) 1.0061(9) 0.055(2) Uani 0.90 1 d P A 3
H40A H 0.7765 0.0220 0.9457 0.082 Uiso 0.90 1 calc PR A 3
H40B H 0.6573 0.0006 0.9587 0.082 Uiso 0.90 1 calc PR A 3
H40C H 0.7910 -0.0058 1.0676 0.082 Uiso 0.90 1 calc PR A 3
C41 C 0.8174(10) 0.0507(3) 1.2110(10) 0.053(3) Uani 0.90 1 d P A 3
H41A H 0.8967 0.0576 1.2027 0.080 Uiso 0.90 1 calc PR A 3
H41B H 0.8234 0.0239 1.2501 0.080 Uiso 0.90 1 calc PR A 3
H41C H 0.7976 0.0707 1.2654 0.080 Uiso 0.90 1 calc PR A 3
C42 C 0.5908(6) 0.0456(2) 1.0976(8) 0.048(2) Uani 0.90 1 d P A 3
H42A H 0.5228 0.0505 1.0160 0.072 Uiso 0.90 1 calc PR A 3
H42B H 0.5860 0.0650 1.1618 0.072 Uiso 0.90 1 calc PR A 3
H42C H 0.5841 0.0182 1.1271 0.072 Uiso 0.90 1 calc PR A 3
C37A C 0.698(4) 0.0145(12) 0.905(4) 0.004(7) Uiso 0.10 1 d P A 4
H37D H 0.6432 0.0100 0.8158 0.006 Uiso 0.10 1 calc PR A 4
H37E H 0.6636 0.0015 0.9633 0.006 Uiso 0.10 1 calc PR A 4
H37F H 0.7802 0.0030 0.9177 0.006 Uiso 0.10 1 calc PR A 4
C38A C 0.554(9) 0.093(2) 0.829(8) 0.004(7) Uiso 0.10 1 d P A 4
H38D H 0.5689 0.1189 0.7968 0.006 Uiso 0.10 1 calc PR A 4
H38E H 0.5006 0.0961 0.8795 0.006 Uiso 0.10 1 calc PR A 4
H38F H 0.5128 0.0747 0.7558 0.006 Uiso 0.10 1 calc PR A 4
C39A C 0.698(5) 0.0830(16) 1.097(5) 0.030(13) Uiso 0.10 1 d PD A 4
C40A C 0.655(5) 0.1202(17) 1.122(6) 0.029(13) Uiso 0.10 1 d P A 4
H40D H 0.6185 0.1352 1.0416 0.043 Uiso 0.10 1 calc PR A 4
H40E H 0.7246 0.1356 1.1813 0.043 Uiso 0.10 1 calc PR A 4
H40F H 0.5925 0.1158 1.1610 0.043 Uiso 0.10 1 calc PR A 4
C41A C 0.818(7) 0.0667(18) 1.227(7) 0.014(15) Uiso 0.10 1 d P A 4
H41D H 0.8864 0.0860 1.2473 0.022 Uiso 0.10 1 calc PR A 4
H41E H 0.8458 0.0403 1.2080 0.022 Uiso 0.10 1 calc PR A 4
H41F H 0.7903 0.0642 1.2999 0.022 Uiso 0.10 1 calc PR A 4
C42A C 0.748(4) 0.1140(13) 1.022(4) 0.001(9) Uiso 0.10 1 d PD A 4
H42D H 0.8339 0.1211 1.0738 0.002 Uiso 0.10 1 calc PR A 4
H42E H 0.6963 0.1382 1.0045 0.002 Uiso 0.10 1 calc PR A 4
H42F H 0.7456 0.1020 0.9408 0.002 Uiso 0.10 1 calc PR A 4

loop_
_atom_site_aniso_label
_atom_site_aniso_U_11
_atom_site_aniso_U_22
_atom_site_aniso_U_33
_atom_site_aniso_U_23
_atom_site_aniso_U_13
_atom_site_aniso_U_12
Sc1 0.0253(6) 0.0309(6) 0.0235(6) 0.0001(5) 0.0086(5) 0.0034(5)
Fe1 0.0250(5) 0.0403(5) 0.0311(5) 0.0054(4) 0.0062(4) -0.0017(4)
Si1 0.0347(13) 0.0320(13) 0.0295(12) 0.0026(10) 0.0131(10) -0.0006(10)
Si1A 0.043(4) 0.026(4) 0.023(3) -0.002(3) 0.019(3) 0.003(3)
Si2 0.0275(11) 0.0394(12) 0.0383(12) 0.0082(10) 0.0161(9) 0.0085(9)
N1 0.032(3) 0.034(3) 0.029(3) 0.007(2) 0.013(2) 0.007(2)
N2 0.023(2) 0.038(3) 0.027(3) 0.005(2) 0.011(2) 0.006(2)
N3 0.032(2) 0.0284(19) 0.036(2) 0.0049(15) 0.0110(17) 0.0014(15)
N4 0.032(2) 0.0284(19) 0.036(2) 0.0049(15) 0.0110(17) 0.0014(15)
C1 0.055(5) 0.034(4) 0.066(5) -0.018(4) 0.007(4) 0.011(3)
C2 0.043(2) 0.037(2) 0.031(2) -0.0002(16) 0.0088(17) 0.0016(16)
C3 0.054(4) 0.033(3) 0.039(4) 0.003(3) 0.017(3) 0.004(3)
C4 0.063(5) 0.032(4) 0.045(4) -0.010(3) 0.016(4) -0.009(3)
C5 0.057(5) 0.049(4) 0.041(4) -0.006(3) 0.013(4) -0.009(4)
C6 0.043(2) 0.037(2) 0.031(2) -0.0002(16) 0.0088(17) 0.0016(16)
C7 0.037(4) 0.038(3) 0.026(3) 0.002(3) 0.015(3) 0.002(3)
C8 0.043(2) 0.037(2) 0.031(2) -0.0002(16) 0.0088(17) 0.0016(16)
C9 0.028(3) 0.043(4) 0.042(4) 0.004(3) 0.007(3) 0.008(3)
C10 0.033(3) 0.029(3) 0.026(3) 0.001(2) 0.008(3) 0.005(3)
C11 0.040(4) 0.038(3) 0.026(3) 0.001(3) 0.017(3) -0.002(3)
C12 0.038(3) 0.035(2) 0.045(3) 0.003(2) 0.023(2) 0.008(2)
C13 0.049(4) 0.061(5) 0.041(4) 0.011(3) 0.023(4) 0.012(4)
C14 0.074(6) 0.069(5) 0.043(4) 0.021(4) 0.023(4) 0.036(4)
C15 0.087(6) 0.048(5) 0.057(5) 0.018(4) 0.034(5) 0.034(4)
C16 0.063(5) 0.035(4) 0.049(4) 0.012(3) 0.032(4) 0.021(3)
C17 0.038(3) 0.035(2) 0.045(3) 0.003(2) 0.023(2) 0.008(2)
C18 0.054(3) 0.048(3) 0.049(3) -0.013(2) 0.008(3) 0.015(2)
C19 0.054(3) 0.048(3) 0.049(3) -0.013(2) 0.008(3) 0.015(2)
C20 0.050(4) 0.036(4) 0.053(5) -0.008(3) 0.013(4) 0.004(3)
C21 0.024(3) 0.034(3) 0.044(4) 0.007(3) 0.015(3) 0.000(3)
C22 0.030(2) 0.047(3) 0.050(3) 0.007(2) 0.007(2) -0.016(2)
C23 0.030(2) 0.047(3) 0.050(3) 0.007(2) 0.007(2) -0.016(2)
C24 0.024(3) 0.057(4) 0.053(4) 0.017(3) 0.013(3) 0.000(3)
C25 0.029(3) 0.045(4) 0.042(4) 0.011(3) 0.017(3) 0.006(3)
C26 0.029(3) 0.040(3) 0.027(3) 0.007(3) 0.013(3) 0.000(3)
C27 0.040(4) 0.052(4) 0.022(3) -0.001(3) 0.008(3) -0.005(3)
C28 0.033(4) 0.071(5) 0.023(3) 0.011(3) 0.005(3) 0.001(3)
C29 0.026(3) 0.056(4) 0.032(4) 0.013(3) 0.006(3) 0.003(3)
C30 0.027(3) 0.043(4) 0.033(3) 0.013(3) 0.011(3) 0.000(3)
C31 0.061(7) 0.033(5) 0.042(6) -0.001(4) 0.019(5) -0.002(5)
C32 0.063(7) 0.024(6) 0.034(6) 0.012(6) 0.010(5) -0.009(6)
C33 0.047(3) 0.032(3) 0.043(3) 0.000(3) 0.023(3) -0.002(3)
C34 0.047(3) 0.032(3) 0.043(3) 0.000(3) 0.023(3) -0.002(3)
C35 0.047(3) 0.032(3) 0.043(3) 0.000(3) 0.023(3) -0.002(3)
C36 0.076(7) 0.041(5) 0.044(6) 0.003(4) 0.034(5) 0.017(5)
C31A 0.08(2) 0.036(16) 0.09(3) -0.035(16) 0.05(2) -0.032(16)
C35A 0.032(16) 0.07(2) 0.06(2) -0.004(16) 0.023(15) -0.012(14)
C37 0.022(6) 0.110(10) 0.065(6) 0.039(6) 0.014(5) 0.007(5)
C38 0.091(7) 0.051(5) 0.083(7) -0.002(5) 0.065(6) 0.021(5)
C39 0.030(4) 0.056(5) 0.052(5) 0.025(4) 0.020(4) 0.009(3)
C40 0.033(4) 0.046(5) 0.086(7) 0.014(4) 0.023(5) 0.007(3)
C41 0.048(5) 0.063(7) 0.053(6) 0.024(6) 0.023(5) 0.014(6)
C42 0.027(4) 0.061(5) 0.061(5) 0.026(4) 0.022(4) 0.009(3)

loop_
_atom_type_symbol
_atom_type_description
_atom_type_scat_dispersion_real
_atom_type_scat_dispersion_imag
_atom_type_scat_source
C C 0.0033 0.0016 'International Tables Vol C Tables 4.2.6.8 and 6.1.1.4'
H H 0.0000 0.0000 'International Tables Vol C Tables 4.2.6.8 and 6.1.1.4'
N N 0.0061 0.0033 'International Tables Vol C Tables 4.2.6.8 and 6.1.1.4'
Si Si 0.0817 0.0704 'International Tables Vol C Tables 4.2.6.8 and 6.1.1.4'
Sc Sc 0.2519 0.3716 'International Tables Vol C Tables 4.2.6.8 and 6.1.1.4'
Fe Fe 0.3463 0.8444 'International Tables Vol C Tables 4.2.6.8 and 6.1.1.4'

loop_
_geom_angle_atom_site_label_1
_geom_angle_atom_site_label_2
_geom_angle_atom_site_label_3
_geom_angle
N2 Sc1 N1 136.15(19)
N2 Sc1 N3 99.57(18)
N1 Sc1 N3 99.30(18)
N2 Sc1 N4 108.73(19)
N1 Sc1 N4 114.16(19)
N3 Sc1 N4 75.72(18)
N2 Sc1 C21 108.13(19)
N1 Sc1 C21 28.94(17)
N3 Sc1 C21 117.41(18)
N4 Sc1 C21 137.68(18)
N2 Sc1 C26 29.49(17)
N1 Sc1 C26 107.71(18)
N3 Sc1 C26 118.33(18)
N4 Sc1 C26 132.82(17)
C21 Sc1 C26 79.03(17)
N2 Sc1 C1 95.3(2)
N1 Sc1 C1 92.5(2)
N3 Sc1 C1 143.5(2)
N4 Sc1 C1 67.94(19)
C21 Sc1 C1 88.7(2)
C26 Sc1 C1 90.0(2)
N2 Sc1 Fe1 68.88(13)
N1 Sc1 Fe1 68.66(13)
N3 Sc1 Fe1 130.16(14)
N4 Sc1 Fe1 154.03(13)
C21 Sc1 Fe1 39.74(13)
C26 Sc1 Fe1 39.46(12)
C1 Sc1 Fe1 86.32(15)
C23 Fe1 C28 101.6(3)
C23 Fe1 C30 154.8(2)
C28 Fe1 C30 67.4(3)
C23 Fe1 C22 41.4(3)
C28 Fe1 C22 121.2(3)
C30 Fe1 C22 163.5(2)
C23 Fe1 C24 40.0(3)
C28 Fe1 C24 116.0(3)
C30 Fe1 C24 122.7(3)
C22 Fe1 C24 68.2(3)
C23 Fe1 C27 119.1(3)
C28 Fe1 C27 40.8(2)
C30 Fe1 C27 68.2(3)
C22 Fe1 C27 108.3(3)
C24 Fe1 C27 152.6(3)
C23 Fe1 C29 116.8(3)
C28 Fe1 C29 39.8(3)
C30 Fe1 C29 40.4(2)
C22 Fe1 C29 154.9(3)
C24 Fe1 C29 102.9(3)
C27 Fe1 C29 68.3(3)
C23 Fe1 C25 68.2(3)
C28 Fe1 C25 153.0(3)
C30 Fe1 C25 110.9(3)
C22 Fe1 C25 68.3(3)
C24 Fe1 C25 40.3(3)
C27 Fe1 C25 165.9(2)
C29 Fe1 C25 120.9(3)
C23 Fe1 C26 157.8(3)
C28 Fe1 C26 68.1(2)
C30 Fe1 C26 40.9(2)
C22 Fe1 C26 126.1(3)
C24 Fe1 C26 162.1(3)
C27 Fe1 C26 40.5(2)
C29 Fe1 C26 68.5(2)
C25 Fe1 C26 129.6(2)
C23 Fe1 C21 68.6(2)
C28 Fe1 C21 160.0(3)
C30 Fe1 C21 128.4(2)
C22 Fe1 C21 40.2(2)
C24 Fe1 C21 68.3(2)
C27 Fe1 C21 127.6(2)
C29 Fe1 C21 160.1(3)
C25 Fe1 C21 41.1(2)
C26 Fe1 C21 114.3(2)
C23 Fe1 Sc1 123.37(19)
C28 Fe1 Sc1 123.58(18)
C30 Fe1 Sc1 79.92(17)
C22 Fe1 Sc1 83.78(18)
C24 Fe1 Sc1 120.3(2)
C27 Fe1 Sc1 85.19(17)
C29 Fe1 Sc1 119.74(18)
C25 Fe1 Sc1 80.82(17)
C26 Fe1 Sc1 57.40(16)
C21 Fe1 Sc1 57.25(16)
N1 Si1 C32 107.5(4)
N1 Si1 C31 112.8(4)
C32 Si1 C31 107.1(5)
N1 Si1 C33 112.3(3)
C32 Si1 C33 109.1(5)
C31 Si1 C33 107.9(4)
C32A Si1A N1 108.5(12)
C32A Si1A C31A 102.7(16)
N1 Si1A C31A 115.7(12)
C32A Si1A C33A 113.2(12)
N1 Si1A C33A 107.0(8)
C31A Si1A C33A 110.0(13)
N2 Si2 C37 105.9(5)
N2 Si2 C39 112.3(3)
C37 Si2 C39 110.6(5)
N2 Si2 C38 111.8(4)
C37 Si2 C38 109.6(6)
C39 Si2 C38 106.7(4)
N2 Si2A C37A 126.0(16)
N2 Si2A C39A 102.6(16)
C37A Si2A C39A 113(2)
N2 Si2A C38A 109(3)
C37A Si2A C38A 106(3)
C39A Si2A C38A 95(3)
C21 N1 Si1 119.0(4)
C21 N1 Si1A 125.8(4)
Si1 N1 Si1A 34.2(2)
C21 N1 Sc1 105.0(3)
Si1 N1 Sc1 134.6(3)
Si1A N1 Sc1 122.6(3)
C26 N2 Si2 119.0(4)
C26 N2 Si2A 120.9(6)
Si2 N2 Si2A 35.2(5)
C26 N2 Sc1 104.6(3)
Si2 N2 Sc1 135.4(3)
Si2A N2 Sc1 125.4(6)
C19 N3 C11 120.9(5)
C19 N3 Sc1 123.2(4)
C11 N3 Sc1 115.5(4)
C10 N4 C7 118.4(5)
C10 N4 Sc1 113.3(4)
C7 N4 Sc1 128.2(4)
C2 C1 Sc1 105.2(4)
C2 C1 H1A 109.5
Sc1 C1 H1A 144.9
C2 C1 H1B 109.5
Sc1 C1 H1B 51.6
H1A C1 H1B 109.5
C2 C1 H1C 109.5
Sc1 C1 H1C 62.7
H1A C1 H1C 109.5
H1B C1 H1C 109.5
C3 C2 C7 119.4(6)
C3 C2 C1 121.1(6)
C7 C2 C1 119.4(5)
C2 C3 C4 121.1(6)
C2 C3 H3A 119.5
C4 C3 H3A 119.5
C5 C4 C3 119.0(6)
C5 C4 H4A 120.5
C3 C4 H4A 120.5
C4 C5 C6 121.8(7)
C4 C5 H5A 119.1
C6 C5 H5A 119.1
C7 C6 C5 119.9(6)
C7 C6 C8 118.0(6)
C5 C6 C8 122.1(6)
N4 C7 C6 122.6(5)
N4 C7 C2 118.7(5)
C6 C7 C2 118.8(5)
C9 C8 C6 119.8(6)
C9 C8 H8A 120.1
C6 C8 H8A 120.1
C8 C9 C10 121.5(6)
C8 C9 H9A 119.3
C10 C9 H9A 119.3
N4 C10 C11 118.7(5)
N4 C10 C9 119.1(5)
C11 C10 C9 121.7(5)
N3 C11 C10 116.2(5)
N3 C11 C12 118.5(5)
C10 C11 C12 124.9(6)
C13 C12 C17 119.3(6)
C13 C12 C11 124.1(6)
C17 C12 C11 116.5(6)
C12 C13 C14 120.3(7)
C12 C13 H13A 119.9
C14 C13 H13A 119.9
C15 C14 C13 119.2(7)
C15 C14 H14A 120.4
C13 C14 H14A 120.4
C16 C15 C14 121.0(6)
C16 C15 H15A 119.5
C14 C15 H15A 119.5
C15 C16 C17 120.0(6)
C15 C16 H16A 120.0
C17 C16 H16A 120.0
C16 C17 C12 120.0(6)
C16 C17 C18 121.2(6)
C12 C17 C18 118.7(6)
C19 C18 C17 113.4(6)
C19 C18 H18A 108.9
C17 C18 H18A 108.9
C19 C18 H18B 108.9
C17 C18 H18B 108.9
H18A C18 H18B 107.7
N3 C19 C18 120.6(6)
N3 C19 C20 120.0(6)
C18 C19 C20 119.1(6)
C19 C20 H20A 109.5
C19 C20 H20B 109.5
H20A C20 H20B 109.5
C19 C20 H20C 109.5
H20A C20 H20C 109.5
H20B C20 H20C 109.5
N1 C21 C22 127.6(5)
N1 C21 C25 126.4(6)
C22 C21 C25 105.9(5)
N1 C21 Fe1 129.0(4)
C22 C21 Fe1 67.6(4)
C25 C21 Fe1 67.9(3)
N1 C21 Sc1 46.1(3)
C22 C21 Sc1 118.0(4)
C25 C21 Sc1 111.5(4)
Fe1 C21 Sc1 83.00(18)
C21 C22 C23 108.9(6)
C21 C22 Fe1 72.2(4)
C23 C22 Fe1 68.9(4)
C21 C22 H22A 125.6
C23 C22 H22A 125.6
Fe1 C22 H22A 125.6
C24 C23 C22 107.8(6)
C24 C23 Fe1 70.4(3)
C22 C23 Fe1 69.7(3)
C24 C23 H23A 126.1
C22 C23 H23A 126.1
Fe1 C23 H23A 126.1
C23 C24 C25 109.3(6)
C23 C24 Fe1 69.5(4)
C25 C24 Fe1 70.5(3)
C23 C24 H24A 125.3
C25 C24 H24A 125.3
Fe1 C24 H24A 125.3
C24 C25 C21 108.1(6)
C24 C25 Fe1 69.2(4)
C21 C25 Fe1 71.0(3)
C24 C25 H25A 126.0
C21 C25 H25A 126.0
Fe1 C25 H25A 126.0
N2 C26 C27 128.1(5)
N2 C26 C30 126.3(5)
C27 C26 C30 105.6(5)
N2 C26 Fe1 128.8(4)
C27 C26 Fe1 68.2(3)
C30 C26 Fe1 67.7(3)
N2 C26 Sc1 45.9(2)
C27 C26 Sc1 120.3(4)
C30 C26 Sc1 110.0(4)
Fe1 C26 Sc1 83.14(18)
C28 C27 C26 108.0(6)
C28 C27 Fe1 69.2(4)
C26 C27 Fe1 71.3(3)
C28 C27 H27A 126.0
C26 C27 H27A 126.0
Fe1 C27 H27A 126.0
C29 C28 C27 109.4(6)
C29 C28 Fe1 70.5(4)
C27 C28 Fe1 70.0(3)
C29 C28 H28A 125.3
C27 C28 H28A 125.3
Fe1 C28 H28A 125.3
C28 C29 C30 107.5(6)
C28 C29 Fe1 69.7(4)
C30 C29 Fe1 69.5(3)
C28 C29 H29A 126.2
C30 C29 H29A 126.2
Fe1 C29 H29A 126.2
C29 C30 C26 109.4(6)
C29 C30 Fe1 70.1(4)
C26 C30 Fe1 71.4(3)
C29 C30 H30A 125.3
C26 C30 H30A 125.3
Fe1 C30 H30A 125.3
Si1 C31 H31A 109.5
Si1 C31 H31B 109.5
H31A C31 H31B 109.5
Si1 C31 H31C 109.5
H31A C31 H31C 109.5
H31B C31 H31C 109.5
Si1 C32 H32A 109.5
Si1 C32 H32B 109.5
H32A C32 H32B 109.5
Si1 C32 H32C 109.5
H32A C32 H32C 109.5
H32B C32 H32C 109.5
C34 C33 C35 107.4(8)
C34 C33 C36 107.6(8)
C35 C33 C36 110.8(7)
C34 C33 Si1 112.8(7)
C35 C33 Si1 109.8(6)
C36 C33 Si1 108.3(6)
C33 C34 H34A 109.5
C33 C34 H34B 109.5
H34A C34 H34B 109.5
C33 C34 H34C 109.5
H34A C34 H34C 109.5
H34B C34 H34C 109.5
C33 C35 H35A 109.5
C33 C35 H35B 109.5
H35A C35 H35B 109.5
C33 C35 H35C 109.5
H35A C35 H35C 109.5
H35B C35 H35C 109.5
C33 C36 H36A 109.5
C33 C36 H36B 109.5
H36A C36 H36B 109.5
C33 C36 H36C 109.5
H36A C36 H36C 109.5
H36B C36 H36C 109.5
Si1A C31A H31D 109.5
Si1A C31A H31E 109.5
H31D C31A H31E 109.5
Si1A C31A H31F 109.5
H31D C31A H31F 109.5
H31E C31A H31F 109.5
Si1A C32A H32D 109.5
Si1A C32A H32E 109.5
H32D C32A H32E 109.5
Si1A C32A H32F 109.5
H32D C32A H32F 109.5
H32E C32A H32F 109.5
C35A C33A C34A 100(2)
C35A C33A C36A 98(2)
C34A C33A C36A 115(3)
C35A C33A Si1A 113.0(17)
C34A C33A Si1A 109.7(19)
C36A C33A Si1A 119(2)
C33A C34A H34D 109.5
C33A C34A H34E 109.5
H34D C34A H34E 109.5
C33A C34A H34F 109.5
H34D C34A H34F 109.5
H34E C34A H34F 109.5
C33A C35A H35D 109.5
C33A C35A H35E 109.5
H35D C35A H35E 109.5
C33A C35A H35F 109.5
H35D C35A H35F 109.5
H35E C35A H35F 109.5
C33A C36A H36D 109.5
C33A C36A H36E 109.5
H36D C36A H36E 109.5
C33A C36A H36F 109.5
H36D C36A H36F 109.5
H36E C36A H36F 109.5
Si2 C37 H37A 109.5
Si2 C37 H37B 109.5
H37A C37 H37B 109.5
Si2 C37 H37C 109.5
H37A C37 H37C 109.5
H37B C37 H37C 109.5
Si2 C38 H38A 109.5
Si2 C38 H38B 109.5
H38A C38 H38B 109.5
Si2 C38 H38C 109.5
H38A C38 H38C 109.5
H38B C38 H38C 109.5
C41 C39 C42 107.7(7)
C41 C39 C40 107.4(7)
C42 C39 C40 109.0(6)
C41 C39 Si2 113.8(6)
C42 C39 Si2 109.7(5)
C40 C39 Si2 109.2(5)
C39 C40 H40A 109.5
C39 C40 H40B 109.5
H40A C40 H40B 109.5
C39 C40 H40C 109.5
H40A C40 H40C 109.5
H40B C40 H40C 109.5
C39 C41 H41A 109.5
C39 C41 H41B 109.5
H41A C41 H41B 109.5
C39 C41 H41C 109.5
H41A C41 H41C 109.5
H41B C41 H41C 109.5
C39 C42 H42A 109.5
C39 C42 H42B 109.5
H42A C42 H42B 109.5
C39 C42 H42C 109.5
H42A C42 H42C 109.5
H42B C42 H42C 109.5
Si2A C37A H37D 109.5
Si2A C37A H37E 109.5
H37D C37A H37E 109.5
Si2A C37A H37F 109.5
H37D C37A H37F 109.5
H37E C37A H37F 109.5
Si2A C38A H38D 109.5
Si2A C38A H38E 109.5
H38D C38A H38E 109.5
Si2A C38A H38F 109.5
H38D C38A H38F 109.5
H38E C38A H38F 109.5
C40A C39A C42A 76(4)
C40A C39A C41A 110(5)
C42A C39A C41A 109(4)
C40A C39A Si2A 125(4)
C42A C39A Si2A 60(2)
C41A C39A Si2A 114(4)
C39A C40A H40D 109.5
C39A C40A H40E 109.5
H40D C40A H40E 109.5
C39A C40A H40F 109.5
H40D C40A H40F 109.5
H40E C40A H40F 109.5
C39A C41A H41D 109.5
C39A C41A H41E 109.5
H41D C41A H41E 109.5
C39A C41A H41F 109.5
H41D C41A H41F 109.5
H41E C41A H41F 109.5
C39A C42A H42D 109.5
C39A C42A H42E 109.5
H42D C42A H42E 109.5
C39A C42A H42F 109.5
H42D C42A H42F 109.5
H42E C42A H42F 109.5

loop_
_geom_bond_atom_site_label_1
_geom_bond_atom_site_label_2
_geom_bond_distance
Sc1 N2 2.057(5)
Sc1 N1 2.064(5)
Sc1 N3 2.187(5)
Sc1 N4 2.220(5)
Sc1 C21 2.769(6)
Sc1 C26 2.773(6)
Sc1 C1 2.783(6)
Sc1 Fe1 3.2682(14)
Fe1 C23 2.034(6)
Fe1 C28 2.040(6)
Fe1 C30 2.043(6)
Fe1 C22 2.045(6)
Fe1 C24 2.046(6)
Fe1 C27 2.050(6)
Fe1 C29 2.050(6)
Fe1 C25 2.063(6)
Fe1 C26 2.092(6)
Fe1 C21 2.105(6)
Si1 N1 1.731(5)
Si1 C32 1.875(13)
Si1 C31 1.881(9)
Si1 C33 1.900(9)
Si1A C32A 1.77(3)
Si1A N1 1.802(8)
Si1A C31A 1.84(3)
Si1A C33A 1.90(2)
Si2 N2 1.738(5)
Si2 C37 1.872(15)
Si2 C39 1.886(7)
Si2 C38 1.903(8)
Si2A N2 1.807(16)
Si2A C37A 1.83(4)
Si2A C39A 1.91(6)
Si2A C38A 1.97(10)
N1 C21 1.388(7)
N2 C26 1.411(7)
N3 C19 1.331(8)
N3 C11 1.390(7)
N4 C10 1.389(7)
N4 C7 1.392(7)
C1 C2 1.500(9)
C1 H1A 0.9800
C1 H1B 0.9800
C1 H1C 0.9800
C2 C3 1.378(8)
C2 C7 1.429(8)
C3 C4 1.421(9)
C3 H3A 0.9500
C4 C5 1.352(10)
C4 H4A 0.9500
C5 C6 1.405(9)
C5 H5A 0.9500
C6 C7 1.399(9)
C6 C8 1.426(9)
C8 C9 1.350(8)
C8 H8A 0.9500
C9 C10 1.432(8)
C9 H9A 0.9500
C10 C11 1.417(8)
C11 C12 1.482(8)
C12 C13 1.387(9)
C12 C17 1.416(9)
C13 C14 1.410(9)
C13 H13A 0.9500
C14 C15 1.394(10)
C14 H14A 0.9500
C15 C16 1.378(10)
C15 H15A 0.9500
C16 C17 1.390(8)
C16 H16A 0.9500
C17 C18 1.489(9)
C18 C19 1.453(9)
C18 H18A 0.9900
C18 H18B 0.9900
C19 C20 1.467(9)
C20 H20A 0.9800
C20 H20B 0.9800
C20 H20C 0.9800
C21 C22 1.427(9)
C21 C25 1.463(8)
C22 C23 1.443(9)
C22 H22A 1.0000
C23 C24 1.397(9)
C23 H23A 1.0000
C24 C25 1.417(9)
C24 H24A 1.0000
C25 H25A 1.0000
C26 C27 1.434(8)
C26 C30 1.445(8)
C27 C28 1.425(9)
C27 H27A 1.0000
C28 C29 1.394(9)
C28 H28A 1.0000
C29 C30 1.413(8)
C29 H29A 1.0000
C30 H30A 1.0000
C31 H31A 0.9800
C31 H31B 0.9800
C31 H31C 0.9800
C32 H32A 0.9800
C32 H32B 0.9800
C32 H32C 0.9800
C33 C34 1.458(15)
C33 C35 1.539(13)
C33 C36 1.542(12)
C34 H34A 0.9800
C34 H34B 0.9800
C34 H34C 0.9800
C35 H35A 0.9800
C35 H35B 0.9800
C35 H35C 0.9800
C36 H36A 0.9800
C36 H36B 0.9800
C36 H36C 0.9800
C31A H31D 0.9800
C31A H31E 0.9800
C31A H31F 0.9800
C32A H32D 0.9800
C32A H32E 0.9800
C32A H32F 0.9800
C33A C35A 1.60(4)
C33A C34A 1.62(4)
C33A C36A 1.69(5)
C34A H34D 0.9800
C34A H34E 0.9800
C34A H34F 0.9800
C35A H35D 0.9800
C35A H35E 0.9800
C35A H35F 0.9800
C36A H36D 0.9800
C36A H36E 0.9800
C36A H36F 0.9800
C37 H37A 0.9800
C37 H37B 0.9800
C37 H37C 0.9800
C38 H38A 0.9800
C38 H38B 0.9800
C38 H38C 0.9800
C39 C41 1.525(12)
C39 C42 1.535(9)
C39 C40 1.537(11)
C40 H40A 0.9800
C40 H40B 0.9800
C40 H40C 0.9800
C41 H41A 0.9800
C41 H41B 0.9800
C41 H41C 0.9800
C42 H42A 0.9800
C42 H42B 0.9800
C42 H42C 0.9800
C37A H37D 0.9800
C37A H37E 0.9800
C37A H37F 0.9800
C38A H38D 0.9800
C38A H38E 0.9800
C38A H38F 0.9800
C39A C40A 1.39(8)
C39A C42A 1.55(2)
C39A C41A 1.69(9)
C40A H40D 0.9800
C40A H40E 0.9800
C40A H40F 0.9800
C41A H41D 0.9800
C41A H41E 0.9800
C41A H41F 0.9800
C42A H42D 0.9800
C42A H42E 0.9800
C42A H42F 0.9800

loop_
_geom_torsion_atom_site_label_1
_geom_torsion_atom_site_label_2
_geom_torsion_atom_site_label_3
_geom_torsion_atom_site_label_4
_geom_torsion
N2 Sc1 Fe1 C23 -150.9(3)
N1 Sc1 Fe1 C23 17.9(3)
N3 Sc1 Fe1 C23 -66.2(3)
N4 Sc1 Fe1 C23 119.5(4)
C21 Sc1 Fe1 C23 19.6(3)
C26 Sc1 Fe1 C23 -153.5(3)
C1 Sc1 Fe1 C23 112.0(3)
N2 Sc1 Fe1 C28 -14.4(3)
N1 Sc1 Fe1 C28 154.4(3)
N3 Sc1 Fe1 C28 70.3(3)
N4 Sc1 Fe1 C28 -104.0(4)
C21 Sc1 Fe1 C28 156.1(3)
C26 Sc1 Fe1 C28 -17.0(3)
C1 Sc1 Fe1 C28 -111.5(3)
N2 Sc1 Fe1 C30 39.7(2)
N1 Sc1 Fe1 C30 -151.6(2)
N3 Sc1 Fe1 C30 124.3(3)
N4 Sc1 Fe1 C30 -49.9(3)
C21 Sc1 Fe1 C30 -149.8(3)
C26 Sc1 Fe1 C30 37.1(3)
C1 Sc1 Fe1 C30 -57.5(3)
N2 Sc1 Fe1 C22 -138.0(3)
N1 Sc1 Fe1 C22 30.8(3)
N3 Sc1 Fe1 C22 -53.3(3)
N4 Sc1 Fe1 C22 132.4(4)
C21 Sc1 Fe1 C22 32.5(3)
C26 Sc1 Fe1 C22 -140.6(3)
C1 Sc1 Fe1 C22 124.9(3)
N2 Sc1 Fe1 C24 161.7(3)
N1 Sc1 Fe1 C24 -29.5(3)
N3 Sc1 Fe1 C24 -113.6(3)
N4 Sc1 Fe1 C24 72.1(4)
C21 Sc1 Fe1 C24 -27.8(3)
C26 Sc1 Fe1 C24 159.1(3)
C1 Sc1 Fe1 C24 64.6(3)
N2 Sc1 Fe1 C27 -29.0(2)
N1 Sc1 Fe1 C27 139.8(2)
N3 Sc1 Fe1 C27 55.7(3)
N4 Sc1 Fe1 C27 -118.6(4)
C21 Sc1 Fe1 C27 141.5(3)
C26 Sc1 Fe1 C27 -31.6(3)
C1 Sc1 Fe1 C27 -126.1(3)
N2 Sc1 Fe1 C29 32.6(3)
N1 Sc1 Fe1 C29 -158.6(3)
N3 Sc1 Fe1 C29 117.3(3)
N4 Sc1 Fe1 C29 -57.0(4)
C21 Sc1 Fe1 C29 -156.9(3)
C26 Sc1 Fe1 C29 30.0(3)
C1 Sc1 Fe1 C29 -64.5(3)
N2 Sc1 Fe1 C25 153.0(2)
N1 Sc1 Fe1 C25 -38.2(2)
N3 Sc1 Fe1 C25 -122.3(2)
N4 Sc1 Fe1 C25 63.4(3)
C21 Sc1 Fe1 C25 -36.5(3)
C26 Sc1 Fe1 C25 150.4(3)
C1 Sc1 Fe1 C25 55.9(3)
N2 Sc1 Fe1 C26 2.6(2)
N1 Sc1 Fe1 C26 171.4(2)
N3 Sc1 Fe1 C26 87.2(3)
N4 Sc1 Fe1 C26 -87.0(4)
C21 Sc1 Fe1 C26 173.1(3)
C1 Sc1 Fe1 C26 -94.5(3)
N2 Sc1 Fe1 C21 -170.5(2)
N1 Sc1 Fe1 C21 -1.7(2)
N3 Sc1 Fe1 C21 -85.8(3)
N4 Sc1 Fe1 C21 99.9(4)
C26 Sc1 Fe1 C21 -173.1(3)
C1 Sc1 Fe1 C21 92.4(3)
C32 Si1 N1 C21 177.4(6)
C31 Si1 N1 C21 -64.8(6)
C33 Si1 N1 C21 57.5(6)
C32 Si1 N1 Si1A 65.3(6)
C31 Si1 N1 Si1A -176.8(6)
C33 Si1 N1 Si1A -54.6(5)
C32 Si1 N1 Sc1 -18.8(6)
C31 Si1 N1 Sc1 99.0(5)
C33 Si1 N1 Sc1 -138.8(4)
C32A Si1A N1 C21 -172.0(11)
C31A Si1A N1 C21 73.3(14)
C33A Si1A N1 C21 -49.6(10)
C32A Si1A N1 Si1 -82.0(10)
C31A Si1A N1 Si1 163.3(14)
C33A Si1A N1 Si1 40.4(8)
C32A Si1A N1 Sc1 40.6(11)
C31A Si1A N1 Sc1 -74.0(13)
C33A Si1A N1 Sc1 163.1(8)
N2 Sc1 N1 C21 17.4(5)
N3 Sc1 N1 C21 131.9(4)
N4 Sc1 N1 C21 -149.7(4)
C26 Sc1 N1 C21 8.0(4)
C1 Sc1 N1 C21 -82.8(4)
Fe1 Sc1 N1 C21 2.3(3)
N2 Sc1 N1 Si1 -147.9(3)
N3 Sc1 N1 Si1 -33.5(4)
N4 Sc1 N1 Si1 45.0(4)
C21 Sc1 N1 Si1 -165.3(7)
C26 Sc1 N1 Si1 -157.3(4)
C1 Sc1 N1 Si1 111.9(4)
Fe1 Sc1 N1 Si1 -163.1(4)
N2 Sc1 N1 Si1A 170.5(3)
N3 Sc1 N1 Si1A -75.1(4)
N4 Sc1 N1 Si1A 3.4(4)
C21 Sc1 N1 Si1A 153.1(6)
C26 Sc1 N1 Si1A 161.1(4)
C1 Sc1 N1 Si1A 70.3(4)
Fe1 Sc1 N1 Si1A 155.3(4)
C37 Si2 N2 C26 -173.0(6)
C39 Si2 N2 C26 -52.1(5)
C38 Si2 N2 C26 67.8(5)
C37 Si2 N2 Si2A -69.4(10)
C39 Si2 N2 Si2A 51.5(9)
C38 Si2 N2 Si2A 171.4(9)
C37 Si2 N2 Sc1 20.2(7)
C39 Si2 N2 Sc1 141.0(4)
C38 Si2 N2 Sc1 -99.1(5)
C37A Si2A N2 C26 -69(2)
C39A Si2A N2 C26 63(2)
C38A Si2A N2 C26 163(2)
C37A Si2A N2 Si2 -166(2)
C39A Si2A N2 Si2 -34.6(18)
C38A Si2A N2 Si2 66(2)
C37A Si2A N2 Sc1 73(2)
C39A Si2A N2 Sc1 -155.2(18)
C38A Si2A N2 Sc1 -55(2)
N1 Sc1 N2 C26 -18.5(5)
N3 Sc1 N2 C26 -132.8(4)
N4 Sc1 N2 C26 149.1(3)
C21 Sc1 N2 C26 -9.7(4)
C1 Sc1 N2 C26 80.7(4)
Fe1 Sc1 N2 C26 -3.3(3)
N1 Sc1 N2 Si2 149.7(3)
N3 Sc1 N2 Si2 35.3(4)
N4 Sc1 N2 Si2 -42.7(4)
C21 Sc1 N2 Si2 158.5(4)
C26 Sc1 N2 Si2 168.1(7)
C1 Sc1 N2 Si2 -111.2(4)
Fe1 Sc1 N2 Si2 164.8(4)
N1 Sc1 N2 Si2A -165.4(7)
N3 Sc1 N2 Si2A 80.3(7)
N4 Sc1 N2 Si2A 2.2(7)
C21 Sc1 N2 Si2A -156.6(7)
C26 Sc1 N2 Si2A -146.9(8)
C1 Sc1 N2 Si2A -66.2(7)
Fe1 Sc1 N2 Si2A -150.2(7)
N2 Sc1 N3 C19 63.2(6)
N1 Sc1 N3 C19 -77.0(6)
N4 Sc1 N3 C19 170.3(6)
C21 Sc1 N3 C19 -53.1(6)
C26 Sc1 N3 C19 39.0(6)
C1 Sc1 N3 C19 175.8(5)
Fe1 Sc1 N3 C19 -7.2(6)
N2 Sc1 N3 C11 -110.8(4)
N1 Sc1 N3 C11 109.0(4)
N4 Sc1 N3 C11 -3.8(4)
C21 Sc1 N3 C11 132.9(4)
C26 Sc1 N3 C11 -135.0(4)
C1 Sc1 N3 C11 1.8(6)
Fe1 Sc1 N3 C11 178.8(3)
N2 Sc1 N4 C10 95.0(4)
N1 Sc1 N4 C10 -94.4(4)
N3 Sc1 N4 C10 -0.5(4)
C21 Sc1 N4 C10 -115.7(4)
C26 Sc1 N4 C10 115.1(4)
C1 Sc1 N4 C10 -176.9(5)
Fe1 Sc1 N4 C10 175.0(3)
N2 Sc1 N4 C7 -81.2(5)
N1 Sc1 N4 C7 89.4(5)
N3 Sc1 N4 C7 -176.7(5)
C21 Sc1 N4 C7 68.1(5)
C26 Sc1 N4 C7 -61.1(5)
C1 Sc1 N4 C7 6.9(5)
Fe1 Sc1 N4 C7 -1.2(7)
N2 Sc1 C1 C2 102.3(5)
N1 Sc1 C1 C2 -120.9(5)
N3 Sc1 C1 C2 -11.6(7)
N4 Sc1 C1 C2 -5.8(4)
C21 Sc1 C1 C2 -149.6(5)
C26 Sc1 C1 C2 131.4(5)
Fe1 Sc1 C1 C2 170.7(5)
Sc1 C1 C2 C3 -177.3(5)
Sc1 C1 C2 C7 5.3(7)
C7 C2 C3 C4 -2.3(10)
C1 C2 C3 C4 -179.6(6)
C2 C3 C4 C5 -0.8(10)
C3 C4 C5 C6 2.9(11)
C4 C5 C6 C7 -1.9(10)
C4 C5 C6 C8 -178.5(7)
C10 N4 C7 C6 -4.2(8)
Sc1 N4 C7 C6 171.9(4)
C10 N4 C7 C2 177.3(5)
Sc1 N4 C7 C2 -6.6(8)
C5 C6 C7 N4 -179.7(6)
C8 C6 C7 N4 -2.9(9)
C5 C6 C7 C2 -1.2(9)
C8 C6 C7 C2 175.6(6)
C3 C2 C7 N4 -178.2(5)
C1 C2 C7 N4 -0.8(9)
C3 C2 C7 C6 3.2(9)
C1 C2 C7 C6 -179.4(6)
C7 C6 C8 C9 4.9(9)
C5 C6 C8 C9 -178.4(6)
C6 C8 C9 C10 0.1(10)
C7 N4 C10 C11 -178.7(5)
Sc1 N4 C10 C11 4.7(7)
C7 N4 C10 C9 9.2(8)
Sc1 N4 C10 C9 -167.5(4)
C8 C9 C10 N4 -7.4(9)
C8 C9 C10 C11 -179.3(6)
C19 N3 C11 C10 -166.7(6)
Sc1 N3 C11 C10 7.5(6)
C19 N3 C11 C12 20.6(8)
Sc1 N3 C11 C12 -165.2(4)
N4 C10 C11 N3 -8.2(8)
C9 C10 C11 N3 163.8(5)
N4 C10 C11 C12 164.0(5)
C9 C10 C11 C12 -24.0(9)
N3 C11 C12 C13 152.9(6)
C10 C11 C12 C13 -19.2(10)
N3 C11 C12 C17 -23.1(8)
C10 C11 C12 C17 164.8(6)
C17 C12 C13 C14 -4.1(10)
C11 C12 C13 C14 180.0(6)
C12 C13 C14 C15 3.6(11)
C13 C14 C15 C16 1.1(12)
C14 C15 C16 C17 -5.2(12)
C15 C16 C17 C12 4.6(10)
C15 C16 C17 C18 -177.2(7)
C13 C12 C17 C16 0.0(9)
C11 C12 C17 C16 176.2(6)
C13 C12 C17 C18 -178.2(6)
C11 C12 C17 C18 -2.0(9)
C16 C17 C18 C19 -149.9(7)
C12 C17 C18 C19 28.3(10)
C11 N3 C19 C18 8.4(11)
Sc1 N3 C19 C18 -165.3(6)
C11 N3 C19 C20 -177.3(6)
Sc1 N3 C19 C20 9.0(10)
C17 C18 C19 N3 -32.5(11)
C17 C18 C19 C20 153.1(7)
Si1 N1 C21 C22 73.6(7)
Si1A N1 C21 C22 113.5(7)
Sc1 N1 C21 C22 -94.5(6)
Si1 N1 C21 C25 -106.4(6)
Si1A N1 C21 C25 -66.4(8)
Sc1 N1 C21 C25 85.5(6)
Si1 N1 C21 Fe1 163.9(3)
Si1A N1 C21 Fe1 -156.1(4)
Sc1 N1 C21 Fe1 -4.2(6)
Si1 N1 C21 Sc1 168.1(5)
Si1A N1 C21 Sc1 -151.9(6)
C23 Fe1 C21 N1 -159.4(6)
C28 Fe1 C21 N1 -95.9(8)
C30 Fe1 C21 N1 42.2(7)
C22 Fe1 C21 N1 -121.1(7)
C24 Fe1 C21 N1 157.4(6)
C27 Fe1 C21 N1 -48.5(7)
C29 Fe1 C21 N1 90.6(8)
C25 Fe1 C21 N1 119.7(7)
C26 Fe1 C21 N1 -3.3(6)
Sc1 Fe1 C21 N1 3.1(4)
C23 Fe1 C21 C22 -38.3(4)
C28 Fe1 C21 C22 25.2(8)
C30 Fe1 C21 C22 163.3(4)
C24 Fe1 C21 C22 -81.5(4)
C27 Fe1 C21 C22 72.6(4)
C29 Fe1 C21 C22 -148.3(7)
C25 Fe1 C21 C22 -119.1(5)
C26 Fe1 C21 C22 117.8(4)
Sc1 Fe1 C21 C22 124.2(4)
C23 Fe1 C21 C25 80.8(4)
C28 Fe1 C21 C25 144.3(7)
C30 Fe1 C21 C25 -77.5(4)
C22 Fe1 C21 C25 119.1(5)
C24 Fe1 C21 C25 37.6(4)
C27 Fe1 C21 C25 -168.2(4)
C29 Fe1 C21 C25 -29.2(8)
C26 Fe1 C21 C25 -123.1(4)
Sc1 Fe1 C21 C25 -116.7(4)
C23 Fe1 C21 Sc1 -162.5(3)
C28 Fe1 C21 Sc1 -99.0(7)
C30 Fe1 C21 Sc1 39.2(3)
C22 Fe1 C21 Sc1 -124.2(4)
C24 Fe1 C21 Sc1 154.3(3)
C27 Fe1 C21 Sc1 -51.5(3)
C29 Fe1 C21 Sc1 87.5(7)
C25 Fe1 C21 Sc1 116.7(4)
C26 Fe1 C21 Sc1 -6.4(3)
N2 Sc1 C21 N1 -167.4(4)
N3 Sc1 C21 N1 -55.9(4)
N4 Sc1 C21 N1 43.2(5)
C26 Sc1 C21 N1 -172.2(4)
C1 Sc1 C21 N1 97.5(4)
Fe1 Sc1 C21 N1 -176.7(5)
N2 Sc1 C21 C22 -50.7(5)
N1 Sc1 C21 C22 116.7(6)
N3 Sc1 C21 C22 60.8(5)
N4 Sc1 C21 C22 159.8(4)
C26 Sc1 C21 C22 -55.6(5)
C1 Sc1 C21 C22 -145.8(5)
Fe1 Sc1 C21 C22 -60.0(4)
N2 Sc1 C21 C25 72.2(4)
N1 Sc1 C21 C25 -120.4(6)
N3 Sc1 C21 C25 -176.3(4)
N4 Sc1 C21 C25 -77.3(5)
C26 Sc1 C21 C25 67.4(4)
C1 Sc1 C21 C25 -22.9(4)
Fe1 Sc1 C21 C25 62.9(4)
N2 Sc1 C21 Fe1 9.3(2)
N1 Sc1 C21 Fe1 176.7(5)
N3 Sc1 C21 Fe1 120.8(2)
N4 Sc1 C21 Fe1 -140.2(2)
C26 Sc1 C21 Fe1 4.48(18)
C1 Sc1 C21 Fe1 -85.8(2)
N1 C21 C22 C23 -177.9(6)
C25 C21 C22 C23 2.1(7)
Fe1 C21 C22 C23 59.4(4)
Sc1 C21 C22 C23 127.8(5)
N1 C21 C22 Fe1 122.8(6)
C25 C21 C22 Fe1 -57.3(4)
Sc1 C21 C22 Fe1 68.4(3)
C23 Fe1 C22 C21 119.2(6)
C28 Fe1 C22 C21 -170.2(3)
C30 Fe1 C22 C21 -52.5(11)
C24 Fe1 C22 C21 81.7(4)
C27 Fe1 C22 C21 -127.3(4)
C29 Fe1 C22 C21 155.0(6)
C25 Fe1 C22 C21 38.1(4)
C26 Fe1 C22 C21 -85.9(4)
Sc1 Fe1 C22 C21 -44.4(3)
C28 Fe1 C22 C23 70.6(5)
C30 Fe1 C22 C23 -171.8(9)
C24 Fe1 C22 C23 -37.5(4)
C27 Fe1 C22 C23 113.5(4)
C29 Fe1 C22 C23 35.8(9)
C25 Fe1 C22 C23 -81.1(4)
C26 Fe1 C22 C23 154.9(4)
C21 Fe1 C22 C23 -119.2(6)
Sc1 Fe1 C22 C23 -163.7(4)
C21 C22 C23 C24 -1.0(7)
Fe1 C22 C23 C24 60.4(4)
C21 C22 C23 Fe1 -61.4(4)
C28 Fe1 C23 C24 116.9(4)
C30 Fe1 C23 C24 56.1(8)
C22 Fe1 C23 C24 -118.5(6)
C27 Fe1 C23 C24 156.5(4)
C29 Fe1 C23 C24 77.7(5)
C25 Fe1 C23 C24 -36.9(4)
C26 Fe1 C23 C24 176.4(6)
C21 Fe1 C23 C24 -81.3(4)
Sc1 Fe1 C23 C24 -98.9(4)
C28 Fe1 C23 C22 -124.6(4)
C30 Fe1 C23 C22 174.5(6)
C24 Fe1 C23 C22 118.5(6)
C27 Fe1 C23 C22 -85.0(5)
C29 Fe1 C23 C22 -163.8(4)
C25 Fe1 C23 C22 81.5(4)
C26 Fe1 C23 C22 -65.1(8)
C21 Fe1 C23 C22 37.2(4)
Sc1 Fe1 C23 C22 19.6(5)
C22 C23 C24 C25 -0.6(7)
Fe1 C23 C24 C25 59.4(4)
C22 C23 C24 Fe1 -59.9(4)
C28 Fe1 C24 C23 -76.4(5)
C30 Fe1 C24 C23 -155.2(4)
C22 Fe1 C24 C23 38.8(4)
C27 Fe1 C24 C23 -49.1(7)
C29 Fe1 C24 C23 -116.6(4)
C25 Fe1 C24 C23 120.5(6)
C26 Fe1 C24 C23 -175.6(7)
C21 Fe1 C24 C23 82.2(4)
Sc1 Fe1 C24 C23 107.2(4)
C23 Fe1 C24 C25 -120.5(6)
C28 Fe1 C24 C25 163.0(4)
C30 Fe1 C24 C25 84.3(4)
C22 Fe1 C24 C25 -81.7(4)
C27 Fe1 C24 C25 -169.6(5)
C29 Fe1 C24 C25 122.9(4)
C26 Fe1 C24 C25 63.9(9)
C21 Fe1 C24 C25 -38.3(4)
Sc1 Fe1 C24 C25 -13.4(4)
C23 C24 C25 C21 1.9(7)
Fe1 C24 C25 C21 60.7(4)
C23 C24 C25 Fe1 -58.8(4)
N1 C21 C25 C24 177.5(5)
C22 C21 C25 C24 -2.4(6)
Fe1 C21 C25 C24 -59.5(4)
Sc1 C21 C25 C24 -132.0(4)
N1 C21 C25 Fe1 -123.0(6)
C22 C21 C25 Fe1 57.1(4)
Sc1 C21 C25 Fe1 -72.4(3)
C23 Fe1 C25 C24 36.7(4)
C28 Fe1 C25 C24 -35.2(8)
C30 Fe1 C25 C24 -116.2(4)
C22 Fe1 C25 C24 81.4(4)
C27 Fe1 C25 C24 160.2(10)
C29 Fe1 C25 C24 -72.4(4)
C26 Fe1 C25 C24 -159.0(4)
C21 Fe1 C25 C24 118.8(5)
Sc1 Fe1 C25 C24 168.3(4)
C23 Fe1 C25 C21 -82.1(4)
C28 Fe1 C25 C21 -154.0(6)
C30 Fe1 C25 C21 125.0(4)
C22 Fe1 C25 C21 -37.3(3)
C24 Fe1 C25 C21 -118.8(5)
C27 Fe1 C25 C21 41.4(12)
C29 Fe1 C25 C21 168.8(3)
C26 Fe1 C25 C21 82.2(4)
Sc1 Fe1 C25 C21 49.6(3)
Si2 N2 C26 C27 -72.9(7)
Si2A N2 C26 C27 -113.7(8)
Sc1 N2 C26 C27 97.6(6)
Si2 N2 C26 C30 106.5(6)
Si2A N2 C26 C30 65.7(9)
Sc1 N2 C26 C30 -83.0(6)
Si2 N2 C26 Fe1 -164.3(3)
Si2A N2 C26 Fe1 154.9(7)
Sc1 N2 C26 Fe1 6.2(6)
Si2 N2 C26 Sc1 -170.5(5)
Si2A N2 C26 Sc1 148.7(8)
C23 Fe1 C26 N2 94.8(8)
C28 Fe1 C26 N2 160.3(6)
C30 Fe1 C26 N2 -119.4(7)
C22 Fe1 C26 N2 46.9(6)
C24 Fe1 C26 N2 -92.7(9)
C27 Fe1 C26 N2 122.1(7)
C29 Fe1 C26 N2 -156.6(6)
C25 Fe1 C26 N2 -43.7(6)
C21 Fe1 C26 N2 1.9(6)
Sc1 Fe1 C26 N2 -4.5(4)
C23 Fe1 C26 C27 -27.3(8)
C28 Fe1 C26 C27 38.2(4)
C30 Fe1 C26 C27 118.5(5)
C22 Fe1 C26 C27 -75.2(4)
C24 Fe1 C26 C27 145.3(8)
C29 Fe1 C26 C27 81.3(4)
C25 Fe1 C26 C27 -165.8(4)
C21 Fe1 C26 C27 -120.2(4)
Sc1 Fe1 C26 C27 -126.6(4)
C23 Fe1 C26 C30 -145.8(6)
C28 Fe1 C26 C30 -80.3(4)
C22 Fe1 C26 C30 166.2(4)
C24 Fe1 C26 C30 26.7(9)
C27 Fe1 C26 C30 -118.5(5)
C29 Fe1 C26 C30 -37.2(4)
C25 Fe1 C26 C30 75.7(4)
C21 Fe1 C26 C30 121.3(4)
Sc1 Fe1 C26 C30 114.9(4)
C23 Fe1 C26 Sc1 99.3(6)
C28 Fe1 C26 Sc1 164.8(3)
C30 Fe1 C26 Sc1 -114.9(4)
C22 Fe1 C26 Sc1 51.3(3)
C24 Fe1 C26 Sc1 -88.2(8)
C27 Fe1 C26 Sc1 126.6(4)
C29 Fe1 C26 Sc1 -152.2(3)
C25 Fe1 C26 Sc1 -39.2(3)
C21 Fe1 C26 Sc1 6.4(3)
N1 Sc1 C26 N2 166.7(4)
N3 Sc1 C26 N2 55.3(4)
N4 Sc1 C26 N2 -41.5(4)
C21 Sc1 C26 N2 170.6(4)
C1 Sc1 C26 N2 -100.7(4)
Fe1 Sc1 C26 N2 175.1(5)
N2 Sc1 C26 C27 -115.4(6)
N1 Sc1 C26 C27 51.3(5)
N3 Sc1 C26 C27 -60.1(5)
N4 Sc1 C26 C27 -156.9(4)
C21 Sc1 C26 C27 55.2(5)
C1 Sc1 C26 C27 143.9(5)
Fe1 Sc1 C26 C27 59.7(4)
N2 Sc1 C26 C30 121.6(6)
N1 Sc1 C26 C30 -71.7(4)
N3 Sc1 C26 C30 176.9(4)
N4 Sc1 C26 C30 80.2(4)
C21 Sc1 C26 C30 -67.7(4)
C1 Sc1 C26 C30 20.9(4)
Fe1 Sc1 C26 C30 -63.2(4)
N2 Sc1 C26 Fe1 -175.1(5)
N1 Sc1 C26 Fe1 -8.4(2)
N3 Sc1 C26 Fe1 -119.9(2)
N4 Sc1 C26 Fe1 143.4(2)
C21 Sc1 C26 Fe1 -4.50(18)
C1 Sc1 C26 Fe1 84.2(2)
N2 C26 C27 C28 177.3(5)
C30 C26 C27 C28 -2.2(6)
Fe1 C26 C27 C28 -59.8(4)
Sc1 C26 C27 C28 -127.2(4)
N2 C26 C27 Fe1 -123.0(6)
C30 C26 C27 Fe1 57.6(4)
Sc1 C26 C27 Fe1 -67.5(3)
C23 Fe1 C27 C28 -72.9(5)
C30 Fe1 C27 C28 80.2(4)
C22 Fe1 C27 C28 -116.9(4)
C24 Fe1 C27 C28 -39.1(8)
C29 Fe1 C27 C28 36.6(4)
C25 Fe1 C27 C28 169.3(10)
C26 Fe1 C27 C28 118.5(6)
C21 Fe1 C27 C28 -157.4(4)
Sc1 Fe1 C27 C28 161.3(4)
C23 Fe1 C27 C26 168.6(3)
C28 Fe1 C27 C26 -118.5(6)
C30 Fe1 C27 C26 -38.3(3)
C22 Fe1 C27 C26 124.6(4)
C24 Fe1 C27 C26 -157.6(5)
C29 Fe1 C27 C26 -81.9(4)
C25 Fe1 C27 C26 50.9(12)
C21 Fe1 C27 C26 84.1(4)
Sc1 Fe1 C27 C26 42.8(3)
C26 C27 C28 C29 1.5(7)
Fe1 C27 C28 C29 -59.7(4)
C26 C27 C28 Fe1 61.1(4)
C23 Fe1 C28 C29 -118.2(4)
C30 Fe1 C28 C29 38.0(4)
C22 Fe1 C28 C29 -157.8(4)
C24 Fe1 C28 C29 -78.6(4)
C27 Fe1 C28 C29 120.3(6)
C25 Fe1 C28 C29 -54.0(7)
C26 Fe1 C28 C29 82.3(4)
C21 Fe1 C28 C29 -176.6(6)
Sc1 Fe1 C28 C29 97.7(4)
C23 Fe1 C28 C27 121.5(4)
C30 Fe1 C28 C27 -82.3(4)
C22 Fe1 C28 C27 81.9(5)
C24 Fe1 C28 C27 161.1(4)
C29 Fe1 C28 C27 -120.3(6)
C25 Fe1 C28 C27 -174.3(5)
C26 Fe1 C28 C27 -38.0(4)
C21 Fe1 C28 C27 63.2(8)
Sc1 Fe1 C28 C27 -22.6(5)
C27 C28 C29 C30 -0.1(7)
Fe1 C28 C29 C30 -59.4(4)
C27 C28 C29 Fe1 59.3(4)
C23 Fe1 C29 C28 75.2(4)
C30 Fe1 C29 C28 -118.8(5)
C22 Fe1 C29 C28 49.5(8)
C24 Fe1 C29 C28 115.4(4)
C27 Fe1 C29 C28 -37.4(4)
C25 Fe1 C29 C28 154.6(4)
C26 Fe1 C29 C28 -81.1(4)
C21 Fe1 C29 C28 176.5(6)
Sc1 Fe1 C29 C28 -108.0(3)
C23 Fe1 C29 C30 -166.0(4)
C28 Fe1 C29 C30 118.8(5)
C22 Fe1 C29 C30 168.3(6)
C24 Fe1 C29 C30 -125.8(4)
C27 Fe1 C29 C30 81.4(4)
C25 Fe1 C29 C30 -86.6(4)
C26 Fe1 C29 C30 37.7(4)
C21 Fe1 C29 C30 -64.7(8)
Sc1 Fe1 C29 C30 10.7(4)
C28 C29 C30 C26 -1.3(7)
Fe1 C29 C30 C26 -60.8(4)
C28 C29 C30 Fe1 59.5(4)
N2 C26 C30 C29 -177.3(5)
C27 C26 C30 C29 2.2(6)
Fe1 C26 C30 C29 60.1(4)
Sc1 C26 C30 C29 133.4(4)
N2 C26 C30 Fe1 122.6(5)
C27 C26 C30 Fe1 -57.9(4)
Sc1 C26 C30 Fe1 73.4(3)
C23 Fe1 C30 C29 30.5(8)
C28 Fe1 C30 C29 -37.5(4)
C22 Fe1 C30 C29 -162.3(9)
C24 Fe1 C30 C29 69.8(5)
C27 Fe1 C30 C29 -81.7(4)
C25 Fe1 C30 C29 113.4(4)
C26 Fe1 C30 C29 -119.6(5)
C21 Fe1 C30 C29 156.8(4)
Sc1 Fe1 C30 C29 -170.5(4)
C23 Fe1 C30 C26 150.1(6)
C28 Fe1 C30 C26 82.2(4)
C22 Fe1 C30 C26 -42.7(11)
C24 Fe1 C30 C26 -170.5(4)
C27 Fe1 C30 C26 37.9(3)
C29 Fe1 C30 C26 119.6(5)
C25 Fe1 C30 C26 -126.9(4)
C21 Fe1 C30 C26 -83.5(4)
Sc1 Fe1 C30 C26 -50.9(3)
N1 Si1 C33 C34 -69.1(7)
C32 Si1 C33 C34 171.9(7)
C31 Si1 C33 C34 55.9(8)
N1 Si1 C33 C35 171.1(5)
C32 Si1 C33 C35 52.1(7)
C31 Si1 C33 C35 -64.0(7)
N1 Si1 C33 C36 50.0(7)
C32 Si1 C33 C36 -69.0(7)
C31 Si1 C33 C36 174.9(6)
C32A Si1A C33A C35A 66(2)
N1 Si1A C33A C35A -53.2(19)
C31A Si1A C33A C35A -180(2)
C32A Si1A C33A C34A -45(2)
N1 Si1A C33A C34A -164.0(17)
C31A Si1A C33A C34A 70(2)
C32A Si1A C33A C36A -179(2)
N1 Si1A C33A C36A 61(2)
C31A Si1A C33A C36A -65(3)
N2 Si2 C39 C41 69.3(7)
C37 Si2 C39 C41 -172.6(7)
C38 Si2 C39 C41 -53.5(7)
N2 Si2 C39 C42 -170.1(5)
C37 Si2 C39 C42 -52.0(8)
C38 Si2 C39 C42 67.1(7)
N2 Si2 C39 C40 -50.7(6)
C37 Si2 C39 C40 67.4(7)
C38 Si2 C39 C40 -173.5(5)
N2 Si2A C39A C40A 69(5)
C37A Si2A C39A C40A -152(4)
C38A Si2A C39A C40A -42(5)
N2 Si2A C39A C42A 28(3)
C37A Si2A C39A C42A 167(3)
C38A Si2A C39A C42A -83(3)
N2 Si2A C39A C41A -71(3)
C37A Si2A C39A C41A 68(4)
C38A Si2A C39A C41A 178(4)
